data_1566683
loop_
_publ_author_name
'Li, Gonglin'
'Zhang, Yan'
'Zeng, Hongkun'
'Feng, Xiaoming'
'Su, Zhishan'
'Lin, Lili'

_publ_section_title
;
 Water Enables Diastereodivergency in Bispidine-Based Chiral
 Amine-Catalyzed Asymmetric Mannich Reaction of Cyclic N-Sulfonyl
 Ketimines with Ketones
;
_journal_name_full 'Chemical Science'
_journal_paper_doi 10.1039/D2SC00446A
_journal_year 2022
_chemical_absolute_configuration ad
_chemical_formula_moiety 'C16 H19 N O6 S'
_chemical_formula_sum 'C16 H19 N O6 S'
_chemical_formula_weight 353.38
_space_group_crystal_system monoclinic
_space_group_IT_number 4
_space_group_name_Hall 'P 2yb'
_space_group_name_H-M_alt 'P 1 21 1'
_atom_sites_solution_hydrogens mixed
_atom_sites_solution_primary dual
_atom_sites_solution_secondary difmap
_audit_creation_method SHELXL-2018/3
_audit_update_record
;
2021-05-18 deposited with the CCDC.	2022-03-21 downloaded from the CCDC.
;
_cell_angle_alpha 90
_cell_angle_beta 114.408(2)
_cell_angle_gamma 90
_cell_formula_units_Z 2
_cell_length_a 10.1269(6)
_cell_length_b 8.0430(5)
_cell_length_c 10.8756(7)
_cell_measurement_reflns_used 9931
_cell_measurement_temperature 173(2)
_cell_measurement_theta_max 72.37
_cell_measurement_theta_min 4.46
_cell_volume 806.66(9)
_computing_cell_refinement 'Bruker SAINT'
_computing_data_collection 'Bruker APEX3'
_computing_data_reduction 'Bruker SAINT'
_computing_molecular_graphics 'Bruker SHELXTL'
_computing_publication_material 'Bruker SHELXTL'
_computing_structure_refinement 'SHELXL-2018/3 (Sheldrick, 2018)'
_computing_structure_solution 'SHELXT (Sheldrick 2008)'
_diffrn_ambient_temperature 173(2)
_diffrn_measured_fraction_theta_full 0.977
_diffrn_measured_fraction_theta_max 0.978
_diffrn_measurement_device_type 'Bruker D8 Venture Photon II'
_diffrn_measurement_method '\f and \w scans'
_diffrn_radiation_type CuK\a
_diffrn_radiation_wavelength 1.54178
_diffrn_reflns_av_R_equivalents 0.0447
_diffrn_reflns_av_unetI/netI 0.0376
_diffrn_reflns_Laue_measured_fraction_full 0.977
_diffrn_reflns_Laue_measured_fraction_max 0.978
_diffrn_reflns_limit_h_max 12
_diffrn_reflns_limit_h_min -12
_diffrn_reflns_limit_k_max 9
_diffrn_reflns_limit_k_min -8
_diffrn_reflns_limit_l_max 13
_diffrn_reflns_limit_l_min -13
_diffrn_reflns_number 13337
_diffrn_reflns_point_group_measured_fraction_full 0.963
_diffrn_reflns_point_group_measured_fraction_max 0.957
_diffrn_reflns_theta_full 67.679
_diffrn_reflns_theta_max 72.362
_diffrn_reflns_theta_min 4.464
_exptl_absorpt_coefficient_mu 2.087
_exptl_absorpt_correction_T_max 0.9281
_exptl_absorpt_correction_T_min 0.5643
_exptl_absorpt_correction_type numerical
_exptl_absorpt_process_details 'SADABS (Krause et al., 2015)'
_exptl_crystal_colour colourless
_exptl_crystal_density_diffrn 1.455
_exptl_crystal_description block
_exptl_crystal_F_000 372
_exptl_crystal_recrystallization_method 'Re-crystallisation from solvent: DCM, PE'
_exptl_crystal_size_max 0.522
_exptl_crystal_size_mid 0.103
_exptl_crystal_size_min 0.086
_refine_diff_density_max 0.183
_refine_diff_density_min -0.464
_refine_diff_density_rms 0.060
_refine_ls_abs_structure_details
; 
 Flack x determined using 1303 quotients [(I+)-(I-)]/[(I+)+(I-)] 
 (Parsons, Flack and Wagner, Acta Cryst. B69 (2013) 249-259). 
;
_refine_ls_abs_structure_Flack 0.077(7)
_refine_ls_extinction_method none
_refine_ls_goodness_of_fit_ref 1.090
_refine_ls_hydrogen_treatment mixed
_refine_ls_matrix_type full
_refine_ls_number_parameters 223
_refine_ls_number_reflns 3036
_refine_ls_number_restraints 2
_refine_ls_restrained_S_all 1.090
_refine_ls_R_factor_all 0.0305
_refine_ls_R_factor_gt 0.0296
_refine_ls_shift/su_max 0.000
_refine_ls_shift/su_mean 0.000
_refine_ls_structure_factor_coef Fsqd
_refine_ls_weighting_details 'w=1/[\s^2^(Fo^2^)+(0.0351P)^2^+0.2455P] where P=(Fo^2^+2Fc^2^)/3'
_refine_ls_weighting_scheme calc
_refine_ls_wR_factor_gt 0.0741
_refine_ls_wR_factor_ref 0.0764
_reflns_Friedel_coverage 0.819
_reflns_Friedel_fraction_full 0.947
_reflns_Friedel_fraction_max 0.932
_reflns_number_gt 2976
_reflns_number_total 3036
_reflns_threshold_expression 'I > 2\s(I)'
_cod_data_source_file d2sc00446a2.cif
_cod_data_source_block lgl012
_cod_original_cell_volume 806.65(9)
_cod_original_sg_symbol_H-M 'P 21'
_cod_database_code 1566683
_shelx_shelxl_version_number 2018/3
_shelx_space_group_comment
; 
The symmetry employed for this shelxl refinement is uniquely defined 
by the following loop, which should always be used as a source of 
symmetry information in preference to the above space-group names. 
They are only intended as comments. 
;
_shelx_estimated_absorpt_t_min 0.409
_shelx_estimated_absorpt_t_max 0.841

loop_
_space_group_symop_operation_xyz
'x, y, z'
'-x, y+1/2, -z'

loop_
_atom_site_label
_atom_site_type_symbol
_atom_site_fract_x
_atom_site_fract_y
_atom_site_fract_z
_atom_site_U_iso_or_equiv
_atom_site_adp_type
_atom_site_occupancy
_atom_site_site_symmetry_order
_atom_site_calc_flag
_atom_site_refinement_flags_posn
_atom_site_refinement_flags_adp
_atom_site_refinement_flags_occupancy
_atom_site_disorder_assembly
_atom_site_disorder_group
S1 S 0.83516(5) 0.28839(9) 0.19698(5) 0.01692(15) Uani 1 1 d . . . . .
O1 O 0.6539(2) 0.6883(2) 0.2740(2) 0.0213(4) Uani 1 1 d . . . . .
O2 O 0.8665(2) 0.7061(3) 0.4538(2) 0.0285(5) Uani 1 1 d . . . . .
O3 O 0.9070(2) 0.1311(3) 0.2114(2) 0.0279(5) Uani 1 1 d . . . . .
O4 O 0.8463(2) 0.4016(3) 0.0993(2) 0.0275(5) Uani 1 1 d . . . . .
O5 O 0.24223(18) 0.3232(3) 0.14493(18) 0.0230(5) Uani 1 1 d . . . . .
O6 O 0.6242(2) 0.5731(3) 0.5299(2) 0.0285(5) Uani 1 1 d . . . . .
N1 N 0.8875(2) 0.3780(3) 0.3451(2) 0.0181(5) Uani 1 1 d D . . . .
H1N H 0.961(3) 0.328(4) 0.412(3) 0.028(9) Uiso 1 1 d D . . . .
C1 C 0.6450(4) 0.8674(4) 0.2729(4) 0.0340(7) Uani 1 1 d . . . . .
H1A H 0.557881 0.903409 0.195145 0.051 Uiso 1 1 calc R U . . .
H1B H 0.731061 0.914592 0.266345 0.051 Uiso 1 1 calc R U . . .
H1C H 0.639961 0.905780 0.356365 0.051 Uiso 1 1 calc R U . . .
C2 C 0.7678(3) 0.6236(3) 0.3748(2) 0.0176(5) Uani 1 1 d . . . . .
C3 C 0.7667(2) 0.4333(3) 0.3796(2) 0.0152(5) Uani 1 1 d . . . . .
C11 C 0.6296(3) 0.3566(3) 0.2711(2) 0.0139(5) Uani 1 1 d . . . . .
C12 C 0.6543(2) 0.2743(4) 0.1701(2) 0.0148(5) Uani 1 1 d . . . . .
C13 C 0.5434(3) 0.2049(4) 0.0586(3) 0.0186(5) Uani 1 1 d . . . . .
H13 H 0.563320 0.149984 -0.009260 0.022 Uiso 1 1 calc R U . . .
C14 C 0.4028(3) 0.2173(4) 0.0483(3) 0.0177(5) Uani 1 1 d . . . . .
H14 H 0.324792 0.169430 -0.026492 0.021 Uiso 1 1 calc R U . . .
C15 C 0.3762(2) 0.3010(4) 0.1489(2) 0.0164(5) Uani 1 1 d . . . . .
C16 C 0.4898(3) 0.3695(3) 0.2615(2) 0.0154(5) Uani 1 1 d . . . . .
H16 H 0.470876 0.423868 0.330148 0.019 Uiso 1 1 calc R U . . .
C17 C 0.1203(2) 0.2857(5) 0.0210(2) 0.0261(6) Uani 1 1 d . . . . .
H17A H 0.030799 0.320390 0.027783 0.039 Uiso 1 1 calc R U . . .
H17B H 0.116960 0.165751 0.004048 0.039 Uiso 1 1 calc R U . . .
H17C H 0.129873 0.345264 -0.053498 0.039 Uiso 1 1 calc R U . . .
C21 C 0.8029(3) 0.3779(4) 0.5265(3) 0.0167(5) Uani 1 1 d . . . . .
H21 H 0.907388 0.405110 0.580869 0.020 Uiso 1 1 calc R U . . .
C22 C 0.7163(3) 0.4708(3) 0.5911(3) 0.0186(5) Uani 1 1 d . . . . .
C23 C 0.7544(3) 0.4233(4) 0.7357(3) 0.0255(6) Uani 1 1 d . . . . .
H23A H 0.687091 0.479269 0.767321 0.031 Uiso 1 1 calc R U . . .
H23B H 0.853984 0.461730 0.792796 0.031 Uiso 1 1 calc R U . . .
C24 C 0.7454(3) 0.2350(4) 0.7508(3) 0.0284(7) Uani 1 1 d . . . . .
H24A H 0.781603 0.206816 0.847808 0.034 Uiso 1 1 calc R U . . .
H24B H 0.642718 0.199685 0.706212 0.034 Uiso 1 1 calc R U . . .
C25 C 0.8339(3) 0.1401(4) 0.6888(3) 0.0259(6) Uani 1 1 d . . . . .
H25A H 0.819786 0.019065 0.694668 0.031 Uiso 1 1 calc R U . . .
H25B H 0.938224 0.164996 0.739838 0.031 Uiso 1 1 calc R U . . .
C26 C 0.7863(3) 0.1902(4) 0.5409(3) 0.0207(6) Uani 1 1 d . . . . .
H26A H 0.683720 0.158183 0.488984 0.025 Uiso 1 1 calc R U . . .
H26B H 0.845673 0.129498 0.502535 0.025 Uiso 1 1 calc R U . . .

loop_
_atom_site_aniso_label
_atom_site_aniso_U_11
_atom_site_aniso_U_22
_atom_site_aniso_U_33
_atom_site_aniso_U_23
_atom_site_aniso_U_13
_atom_site_aniso_U_12
S1 0.0121(2) 0.0201(3) 0.0199(3) 0.0018(2) 0.00784(19) 0.0026(2)
O1 0.0207(10) 0.0151(11) 0.0212(9) 0.0012(7) 0.0017(7) 0.0004(7)
O2 0.0218(10) 0.0219(11) 0.0313(11) -0.0030(8) 0.0004(8) -0.0085(8)
O3 0.0211(9) 0.0244(12) 0.0374(11) -0.0020(9) 0.0115(8) 0.0082(8)
O4 0.0205(9) 0.0396(14) 0.0248(10) 0.0081(9) 0.0119(8) -0.0008(8)
O5 0.0099(8) 0.0336(14) 0.0250(9) -0.0096(8) 0.0066(7) -0.0018(7)
O6 0.0266(10) 0.0298(12) 0.0255(10) -0.0049(8) 0.0070(8) 0.0091(8)
N1 0.0115(10) 0.0218(13) 0.0193(10) 0.0011(9) 0.0048(8) 0.0021(8)
C1 0.0380(17) 0.0127(16) 0.0403(17) 0.0009(13) 0.0053(14) 0.0016(13)
C2 0.0162(11) 0.0170(14) 0.0182(11) -0.0003(9) 0.0058(9) -0.0017(9)
C3 0.0096(10) 0.0179(13) 0.0175(12) 0.0001(9) 0.0049(9) 0.0005(9)
C11 0.0131(10) 0.0097(11) 0.0170(11) 0.0009(9) 0.0043(9) 0.0001(9)
C12 0.0132(10) 0.0138(13) 0.0180(10) 0.0021(10) 0.0069(8) 0.0010(10)
C13 0.0177(12) 0.0198(14) 0.0194(12) -0.0030(10) 0.0087(10) 0.0010(10)
C14 0.0134(11) 0.0178(13) 0.0192(11) -0.0021(10) 0.0040(9) -0.0019(9)
C15 0.0106(10) 0.0168(13) 0.0207(11) 0.0004(10) 0.0055(8) 0.0005(10)
C16 0.0151(11) 0.0134(13) 0.0179(11) -0.0031(9) 0.0069(9) 0.0009(9)
C17 0.0110(10) 0.0394(16) 0.0234(11) -0.0040(14) 0.0027(9) -0.0009(13)
C21 0.0133(11) 0.0200(14) 0.0147(12) 0.0010(9) 0.0036(9) -0.0007(10)
C22 0.0171(12) 0.0142(14) 0.0225(12) -0.0058(10) 0.0062(10) -0.0042(10)
C23 0.0271(14) 0.0303(17) 0.0200(13) -0.0045(12) 0.0106(11) -0.0029(12)
C24 0.0345(15) 0.0291(19) 0.0253(13) 0.0009(11) 0.0161(12) -0.0041(12)
C25 0.0308(15) 0.0237(16) 0.0234(14) 0.0056(11) 0.0114(12) 0.0018(11)
C26 0.0221(13) 0.0196(15) 0.0208(13) 0.0010(10) 0.0093(11) 0.0004(10)

loop_
_atom_type_symbol
_atom_type_description
_atom_type_scat_dispersion_real
_atom_type_scat_dispersion_imag
_atom_type_scat_source
C C 0.0181 0.0091 'International Tables Vol C Tables 4.2.6.8 and 6.1.1.4'
H H 0.0000 0.0000 'International Tables Vol C Tables 4.2.6.8 and 6.1.1.4'
N N 0.0311 0.0180 'International Tables Vol C Tables 4.2.6.8 and 6.1.1.4'
O O 0.0492 0.0322 'International Tables Vol C Tables 4.2.6.8 and 6.1.1.4'
S S 0.3331 0.5567 'International Tables Vol C Tables 4.2.6.8 and 6.1.1.4'

loop_
_geom_angle_atom_site_label_1
_geom_angle_atom_site_label_2
_geom_angle_atom_site_label_3
_geom_angle
_geom_angle_site_symmetry_1
_geom_angle_site_symmetry_3
_geom_angle_publ_flag
O3 S1 O4 116.60(12) . . ?
O3 S1 N1 109.66(12) . . ?
O4 S1 N1 110.81(13) . . ?
O3 S1 C12 114.40(13) . . ?
O4 S1 C12 108.43(11) . . ?
N1 S1 C12 94.84(11) . . ?
C2 O1 C1 115.4(3) . . ?
C15 O5 C17 117.74(19) . . ?
C3 N1 S1 114.42(16) . . ?
C3 N1 H1N 115(2) . . ?
S1 N1 H1N 115(2) . . ?
O1 C1 H1A 109.5 . . ?
O1 C1 H1B 109.5 . . ?
H1A C1 H1B 109.5 . . ?
O1 C1 H1C 109.5 . . ?
H1A C1 H1C 109.5 . . ?
H1B C1 H1C 109.5 . . ?
O2 C2 O1 123.5(3) . . ?
O2 C2 C3 122.6(2) . . ?
O1 C2 C3 113.8(2) . . ?
N1 C3 C2 105.8(2) . . ?
N1 C3 C11 105.2(2) . . ?
C2 C3 C11 113.2(2) . . ?
N1 C3 C21 107.74(19) . . ?
C2 C3 C21 108.7(2) . . ?
C11 C3 C21 115.5(2) . . ?
C16 C11 C12 119.3(2) . . ?
C16 C11 C3 127.1(2) . . ?
C12 C11 C3 113.5(2) . . ?
C13 C12 C11 122.6(2) . . ?
C13 C12 S1 126.24(19) . . ?
C11 C12 S1 110.95(18) . . ?
C12 C13 C14 118.4(2) . . ?
C12 C13 H13 120.8 . . ?
C14 C13 H13 120.8 . . ?
C13 C14 C15 119.6(2) . . ?
C13 C14 H14 120.2 . . ?
C15 C14 H14 120.2 . . ?
O5 C15 C16 115.3(2) . . ?
O5 C15 C14 123.5(2) . . ?
C16 C15 C14 121.2(2) . . ?
C11 C16 C15 118.9(2) . . ?
C11 C16 H16 120.6 . . ?
C15 C16 H16 120.6 . . ?
O5 C17 H17A 109.5 . . ?
O5 C17 H17B 109.5 . . ?
H17A C17 H17B 109.5 . . ?
O5 C17 H17C 109.5 . . ?
H17A C17 H17C 109.5 . . ?
H17B C17 H17C 109.5 . . ?
C22 C21 C26 109.1(2) . . ?
C22 C21 C3 113.4(2) . . ?
C26 C21 C3 113.5(2) . . ?
C22 C21 H21 106.8 . . ?
C26 C21 H21 106.8 . . ?
C3 C21 H21 106.8 . . ?
O6 C22 C23 123.5(3) . . ?
O6 C22 C21 122.4(2) . . ?
C23 C22 C21 114.1(2) . . ?
C22 C23 C24 111.2(2) . . ?
C22 C23 H23A 109.4 . . ?
C24 C23 H23A 109.4 . . ?
C22 C23 H23B 109.4 . . ?
C24 C23 H23B 109.4 . . ?
H23A C23 H23B 108.0 . . ?
C25 C24 C23 112.0(3) . . ?
C25 C24 H24A 109.2 . . ?
C23 C24 H24A 109.2 . . ?
C25 C24 H24B 109.2 . . ?
C23 C24 H24B 109.2 . . ?
H24A C24 H24B 107.9 . . ?
C24 C25 C26 110.2(2) . . ?
C24 C25 H25A 109.6 . . ?
C26 C25 H25A 109.6 . . ?
C24 C25 H25B 109.6 . . ?
C26 C25 H25B 109.6 . . ?
H25A C25 H25B 108.1 . . ?
C25 C26 C21 111.5(3) . . ?
C25 C26 H26A 109.3 . . ?
C21 C26 H26A 109.3 . . ?
C25 C26 H26B 109.3 . . ?
C21 C26 H26B 109.3 . . ?
H26A C26 H26B 108.0 . . ?

loop_
_geom_bond_atom_site_label_1
_geom_bond_atom_site_label_2
_geom_bond_distance
_geom_bond_site_symmetry_2
_geom_bond_publ_flag
S1 O3 1.436(2) . ?
S1 O4 1.438(2) . ?
S1 N1 1.640(2) . ?
S1 C12 1.735(2) . ?
O1 C2 1.326(3) . ?
O1 C1 1.443(4) . ?
O2 C2 1.211(3) . ?
O5 C15 1.351(3) . ?
O5 C17 1.434(3) . ?
O6 C22 1.215(3) . ?
N1 C3 1.488(3) . ?
N1 H1N 0.89(2) . ?
C1 H1A 0.9800 . ?
C1 H1B 0.9800 . ?
C1 H1C 0.9800 . ?
C2 C3 1.532(4) . ?
C3 C11 1.532(3) . ?
C3 C21 1.549(3) . ?
C11 C16 1.380(3) . ?
C11 C12 1.391(3) . ?
C12 C13 1.385(3) . ?
C13 C14 1.385(4) . ?
C13 H13 0.9500 . ?
C14 C15 1.402(4) . ?
C14 H14 0.9500 . ?
C15 C16 1.401(3) . ?
C16 H16 0.9500 . ?
C17 H17A 0.9800 . ?
C17 H17B 0.9800 . ?
C17 H17C 0.9800 . ?
C21 C22 1.527(4) . ?
C21 C26 1.534(4) . ?
C21 H21 1.0000 . ?
C22 C23 1.505(4) . ?
C23 C24 1.530(5) . ?
C23 H23A 0.9900 . ?
C23 H23B 0.9900 . ?
C24 C25 1.530(4) . ?
C24 H24A 0.9900 . ?
C24 H24B 0.9900 . ?
C25 C26 1.530(4) . ?
C25 H25A 0.9900 . ?
C25 H25B 0.9900 . ?
C26 H26A 0.9900 . ?
C26 H26B 0.9900 . ?

loop_
_geom_torsion_atom_site_label_1
_geom_torsion_atom_site_label_2
_geom_torsion_atom_site_label_3
_geom_torsion_atom_site_label_4
_geom_torsion
_geom_torsion_site_symmetry_1
_geom_torsion_site_symmetry_2
_geom_torsion_site_symmetry_3
_geom_torsion_site_symmetry_4
_geom_torsion_publ_flag
O3 S1 N1 C3 -128.12(19) . . . . ?
O4 S1 N1 C3 101.76(19) . . . . ?
C12 S1 N1 C3 -10.1(2) . . . . ?
C1 O1 C2 O2 -7.3(4) . . . . ?
C1 O1 C2 C3 175.1(3) . . . . ?
S1 N1 C3 C2 -109.8(2) . . . . ?
S1 N1 C3 C11 10.2(3) . . . . ?
S1 N1 C3 C21 134.03(19) . . . . ?
O2 C2 C3 N1 -66.1(3) . . . . ?
O1 C2 C3 N1 111.6(2) . . . . ?
O2 C2 C3 C11 179.1(2) . . . . ?
O1 C2 C3 C11 -3.1(3) . . . . ?
O2 C2 C3 C21 49.3(3) . . . . ?
O1 C2 C3 C21 -132.9(2) . . . . ?
N1 C3 C11 C16 178.5(2) . . . . ?
C2 C3 C11 C16 -66.4(3) . . . . ?
C21 C3 C11 C16 59.8(4) . . . . ?
N1 C3 C11 C12 -5.2(3) . . . . ?
C2 C3 C11 C12 109.8(3) . . . . ?
C21 C3 C11 C12 -124.0(2) . . . . ?
C16 C11 C12 C13 0.4(4) . . . . ?
C3 C11 C12 C13 -176.1(3) . . . . ?
C16 C11 C12 S1 175.2(2) . . . . ?
C3 C11 C12 S1 -1.3(3) . . . . ?
O3 S1 C12 C13 -64.8(3) . . . . ?
O4 S1 C12 C13 67.2(3) . . . . ?
N1 S1 C12 C13 -178.9(3) . . . . ?
O3 S1 C12 C11 120.7(2) . . . . ?
O4 S1 C12 C11 -107.3(2) . . . . ?
N1 S1 C12 C11 6.5(2) . . . . ?
C11 C12 C13 C14 -0.4(4) . . . . ?
S1 C12 C13 C14 -174.4(2) . . . . ?
C12 C13 C14 C15 0.9(4) . . . . ?
C17 O5 C15 C16 168.0(3) . . . . ?
C17 O5 C15 C14 -11.5(4) . . . . ?
C13 C14 C15 O5 178.0(3) . . . . ?
C13 C14 C15 C16 -1.4(4) . . . . ?
C12 C11 C16 C15 -0.9(4) . . . . ?
C3 C11 C16 C15 175.2(3) . . . . ?
O5 C15 C16 C11 -178.1(2) . . . . ?
C14 C15 C16 C11 1.4(4) . . . . ?
N1 C3 C21 C22 161.7(2) . . . . ?
C2 C3 C21 C22 47.5(3) . . . . ?
C11 C3 C21 C22 -81.0(3) . . . . ?
N1 C3 C21 C26 -73.1(3) . . . . ?
C2 C3 C21 C26 172.7(2) . . . . ?
C11 C3 C21 C26 44.2(3) . . . . ?
C26 C21 C22 O6 -124.8(3) . . . . ?
C3 C21 C22 O6 2.8(4) . . . . ?
C26 C21 C22 C23 54.7(3) . . . . ?
C3 C21 C22 C23 -177.7(2) . . . . ?
O6 C22 C23 C24 126.5(3) . . . . ?
C21 C22 C23 C24 -53.0(3) . . . . ?
C22 C23 C24 C25 52.6(3) . . . . ?
C23 C24 C25 C26 -55.3(3) . . . . ?
C24 C25 C26 C21 57.9(3) . . . . ?
C22 C21 C26 C25 -56.6(3) . . . . ?
C3 C21 C26 C25 175.8(2) . . . . ?
